data_7059468
loop_
_publ_author_name
'Surya Prakash Rao, H.'
'Padder, Ashiq Hussain'

_publ_section_title
;
 Blaise reaction: synthesis, skeletal diversification of C(4) substituted
 5-ylidenepyrrol-(5H)-ones and the role of the strategically located ester
 on the reactivity of the nitriles
;
_journal_issue 21
_journal_name_full 'New Journal of Chemistry'
_journal_page_first 9010
_journal_page_last 9017
_journal_paper_doi 10.1039/D0NJ00231C
_journal_volume 44
_journal_year 2020
_chemical_formula_moiety 'C15 H15 N O4'
_chemical_formula_sum 'C15 H15 N O4'
_chemical_formula_weight 273.29
_space_group_crystal_system monoclinic
_space_group_IT_number 14
_space_group_name_Hall '-P 2yn'
_space_group_name_H-M_alt 'P 1 21/n 1'
_symmetry_Int_Tables_number 14
_atom_sites_solution_primary direct
_audit_creation_date 2019-04-25
_audit_creation_method
;
Olex2 1.2-ac3
(compiled 2016.03.30 svn.r3266 for Rigaku Oxford Diffraction, GUI svn.r5168)
;
_audit_update_record
;
2019-04-25 deposited with the CCDC.	2020-03-17 downloaded from the CCDC.
;
_cell_angle_alpha 90
_cell_angle_beta 103.083(7)
_cell_angle_gamma 90
_cell_formula_units_Z 4
_cell_length_a 16.6907(12)
_cell_length_b 4.2138(3)
_cell_length_c 19.6741(12)
_cell_measurement_reflns_used 2238
_cell_measurement_temperature 298
_cell_measurement_theta_max 29.2773
_cell_measurement_theta_min 3.5756
_cell_volume 1347.79(16)
_computing_cell_refinement
;
CrysAlisPro, Agilent Technologies,
Version 1.171.36.21 (release 14-08-2012 CrysAlis171 .NET)
(compiled Sep 14 2012,17:21:16)
;
_computing_data_collection
;
CrysAlisPro, Agilent Technologies,
Version 1.171.36.21 (release 14-08-2012 CrysAlis171 .NET)
(compiled Sep 14 2012,17:21:16)
;
_computing_data_reduction
;
CrysAlisPro, Agilent Technologies,
Version 1.171.36.21 (release 14-08-2012 CrysAlis171 .NET)
(compiled Sep 14 2012,17:21:16)
;
_computing_molecular_graphics 'Olex2 (Dolomanov et al., 2009)'
_computing_publication_material 'Olex2 (Dolomanov et al., 2009)'
_computing_structure_refinement 'olex2.refine (Bourhis et al., 2015)'
_computing_structure_solution 'ShelXS (Sheldrick, 2008)'
_diffrn_ambient_temperature 298
_diffrn_detector_area_resol_mean 15.9821
_diffrn_measured_fraction_theta_full 0.9974
_diffrn_measured_fraction_theta_max 0.8155
_diffrn_measurement_details
;
#__ type_ start__ end____ width___ exp.time_
  1 omega  -11.00   21.00   1.0000   28.0800
omega____ theta____ kappa____ phi______ frames
    -      -17.0272  -99.0000 -120.0000 32

#__ type_ start__ end____ width___ exp.time_
  2 omega    1.00   88.00   1.0000   28.0800
omega____ theta____ kappa____ phi______ frames
    -       19.8397   37.0000 -150.0000 87

#__ type_ start__ end____ width___ exp.time_
  3 omega   -5.00   92.00   1.0000   28.0800
omega____ theta____ kappa____ phi______ frames
    -       19.8397   37.0000  120.0000 97
;
_diffrn_measurement_device_type 'Xcalibur, Eos'
_diffrn_measurement_method '\w scans'
_diffrn_orient_matrix_UB_11 -0.0296594000
_diffrn_orient_matrix_UB_12 -0.0012378000
_diffrn_orient_matrix_UB_13 -0.0321325000
_diffrn_orient_matrix_UB_21 0.0320120000
_diffrn_orient_matrix_UB_22 -0.0063792000
_diffrn_orient_matrix_UB_23 -0.0182922000
_diffrn_orient_matrix_UB_31 -0.0009832000
_diffrn_orient_matrix_UB_32 -0.1682706000
_diffrn_orient_matrix_UB_33 0.0009128000
_diffrn_radiation_monochromator graphite
_diffrn_radiation_type 'Mo K\a'
_diffrn_radiation_wavelength 0.71073
_diffrn_reflns_av_R_equivalents 0.0123
_diffrn_reflns_av_unetI/netI 0.0179
_diffrn_reflns_limit_h_max 17
_diffrn_reflns_limit_h_min -22
_diffrn_reflns_limit_k_max 5
_diffrn_reflns_limit_k_min -3
_diffrn_reflns_limit_l_max 27
_diffrn_reflns_limit_l_min -23
_diffrn_reflns_number 5482
_diffrn_reflns_theta_full 25.0000
_diffrn_reflns_theta_max 29.34
_diffrn_reflns_theta_min 3.64
_diffrn_source 'Enhance (Mo) X-ray Source'
_exptl_absorpt_coefficient_mu 0.098
_exptl_absorpt_correction_T_max 1.00000
_exptl_absorpt_correction_T_min 0.87493
_exptl_absorpt_correction_type multi-scan
_exptl_absorpt_process_details
;
CrysAlisPro, Agilent Technologies,
Version 1.171.36.21 (release 14-08-2012 CrysAlis171 .NET)
(compiled Sep 14 2012,17:21:16)
Empirical absorption correction using spherical harmonics,
 implemented in SCALE3 ABSPACK scaling algorithm.
;
_exptl_crystal_colour yellow
_exptl_crystal_colour_primary yellow
_exptl_crystal_density_diffrn 1.3467
_exptl_crystal_description block
_exptl_crystal_F_000 576.3374
_exptl_crystal_size_max 0.76
_exptl_crystal_size_mid 0.44
_exptl_crystal_size_min 0.24
_refine_diff_density_max 0.2338
_refine_diff_density_min -0.2078
_refine_diff_density_rms 0.0436
_refine_ls_d_res_high 0.7252
_refine_ls_d_res_low 5.6043
_refine_ls_goodness_of_fit_ref 1.0538
_refine_ls_hydrogen_treatment constr
_refine_ls_matrix_type full
_refine_ls_number_constraints 25
_refine_ls_number_parameters 182
_refine_ls_number_reflns 3011
_refine_ls_number_restraints 0
_refine_ls_restrained_S_all 1.0538
_refine_ls_R_factor_all 0.0456
_refine_ls_R_factor_gt 0.0379
_refine_ls_shift/su_max 0.0011
_refine_ls_shift/su_mean 0.0002
_refine_ls_structure_factor_coef Fsqd
_refine_ls_weighting_details 'w=1/[\s^2^(Fo^2^)+(0.0505P)^2^+0.2617P] where P=(Fo^2^+2Fc^2^)/3'
_refine_ls_weighting_scheme calc
_refine_ls_wR_factor_gt 0.0978
_refine_ls_wR_factor_ref 0.1054
_reflns_Friedel_coverage 0.0
_reflns_limit_h_max 14
_reflns_limit_h_min -22
_reflns_limit_k_max 5
_reflns_limit_k_min 0
_reflns_limit_l_max 27
_reflns_limit_l_min -14
_reflns_number_gt 2553
_reflns_number_total 3011
_reflns_threshold_expression I>=2u(I)
_cod_data_source_file d0nj00231c3.cif
_cod_data_source_block HSP-AHP-II-85-AS
_cod_depositor_comments
;Adding full bibliography for 7059467--7059468.cif.

 Adding full bibliography for 7059467--7059468.cif.
;
_cod_original_sg_symbol_Hall '-P 2ybc (x-z,y,z)'
_cod_database_code 7059468
_chemical_oxdiff_formula 'C12 H20 N1 O2'
_chemical_oxdiff_usercomment 'YELLOW COLOUR BLOCK, 298K, 0.86 0.44 0.24'
_reflns_odcompleteness_completeness 99.43
_reflns_odcompleteness_iscentric 1
_reflns_odcompleteness_theta 26.32
_olex2_refinement_description
;
1. Fixed Uiso
 At 1.2 times of:
  All C(H) groups, All C(H,H) groups, All N(H) groups
 At 1.5 times of:
  All C(H,H,H) groups
2.a Secondary CH2 refined with riding coordinates:
 C7(H7a,H7b)
2.b Aromatic/amide H refined with riding coordinates:
 C10(H10), C13(H13), C5(H5), C11(H11), C12(H12), N2(H2), C1(H1)
2.c Idealised Me refined as rotating group:
 C8(H8a,H8b,H8c), C15(H15a,H15b,H15c)
;
_olex2_submission_special_instructions 'No special instructions were received'

loop_
_space_group_symop_id
_space_group_symop_operation_xyz
1 x,y,z
2 -x+1/2,y+1/2,-z+1/2
3 -x,-y,-z
4 x-1/2,-y-1/2,z-1/2

loop_
_atom_site_label
_atom_site_type_symbol
_atom_site_fract_x
_atom_site_fract_y
_atom_site_fract_z
_atom_site_U_iso_or_equiv
_atom_site_adp_type
_atom_site_occupancy
_atom_site_refinement_flags_posn
O2 O 0.79791(5) 0.8039(2) 0.22044(4) 0.0429(2) Uani 1.000000 .
O3 O 0.88973(5) 0.5477(2) 0.17236(4) 0.0405(2) Uani 1.000000 .
N2 N 0.67348(6) 1.1410(3) 0.12496(5) 0.0364(2) Uani 1.000000 .
C10 C 0.78423(7) 1.1149(3) -0.05731(6) 0.0359(3) Uani 1.000000 .
H10 H 0.81748(7) 1.2223(3) -0.02010(6) 0.0431(3) Uiso 1.000000 R
C13 C 0.76429(8) 0.8808(3) -0.17121(6) 0.0433(3) Uani 1.000000 .
H13 H 0.78434(8) 0.8303(3) -0.21028(6) 0.0519(4) Uiso 1.000000 R
O4 O 0.88880(6) 1.1364(3) -0.12594(6) 0.0573(3) Uani 1.000000 .
O1 O 0.55108(6) 1.4176(3) 0.11237(5) 0.0562(3) Uani 1.000000 .
C3 C 0.71862(7) 1.0126(3) 0.08105(6) 0.0314(3) Uani 1.000000 .
C6 C 0.82332(7) 0.7314(3) 0.16962(6) 0.0324(3) Uani 1.000000 .
C9 C 0.70495(7) 1.0196(3) -0.05371(6) 0.0334(3) Uani 1.000000 .
C4 C 0.67401(7) 1.0973(3) 0.00899(6) 0.0336(3) Uani 1.000000 .
C14 C 0.81298(8) 1.0485(3) -0.11664(6) 0.0383(3) Uani 1.000000 .
C5 C 0.78640(7) 0.8305(3) 0.09810(6) 0.0345(3) Uani 1.000000 .
H5 H 0.81106(7) 0.7642(3) 0.06262(6) 0.0414(3) Uiso 1.000000 R
C11 C 0.65538(8) 0.8599(3) -0.10945(6) 0.0409(3) Uani 1.000000 .
H11 H 0.60212(8) 0.8011(3) -0.10786(6) 0.0491(4) Uiso 1.000000 R
C0aa C 0.60279(7) 1.2851(3) 0.08747(6) 0.0396(3) Uani 1.000000 .
C7 C 0.93085(8) 0.4340(3) 0.24163(6) 0.0399(3) Uani 1.000000 .
H7a H 0.94500(8) 0.6112(3) 0.27357(6) 0.0479(4) Uiso 1.000000 R
H7b H 0.89493(8) 0.2920(3) 0.25972(6) 0.0479(4) Uiso 1.000000 R
C8 C 1.00690(8) 0.2627(4) 0.23440(8) 0.0533(4) Uani 1.000000 .
H8a H 0.99231(10) 0.0931(17) 0.2014(4) 0.0800(6) Uiso 1.000000 GR
H8b H 1.0430(3) 0.4078(7) 0.2184(6) 0.0800(6) Uiso 1.000000 GR
H8c H 1.0343(4) 0.177(2) 0.27885(15) 0.0800(6) Uiso 1.000000 GR
C1 C 0.60482(7) 1.2474(3) 0.01312(6) 0.0407(3) Uani 1.000000 .
C12 C 0.68625(9) 0.7890(4) -0.16761(7) 0.0462(3) Uani 1.000000 .
H12 H 0.65372(9) 0.6779(4) -0.20461(7) 0.0555(4) Uiso 1.000000 R
C15 C 0.94071(9) 1.3159(4) -0.07301(9) 0.0585(4) Uani 1.000000 .
H15a H 0.9917(3) 1.358(2) -0.0861(3) 0.0878(6) Uiso 1.000000 GR
H15b H 0.9143(3) 1.5130(13) -0.0669(4) 0.0878(6) Uiso 1.000000 GR
H15c H 0.9513(6) 1.1987(13) -0.03007(18) 0.0878(6) Uiso 1.000000 GR
H2 H 0.68746(6) 1.1325(3) 0.16976(5) 0.0437(3) Uiso 1.000000 R
H1 H 0.56445(7) 1.3170(3) -0.02462(6) 0.0488(4) Uiso 1.000000 R

loop_
_atom_site_aniso_label
_atom_site_aniso_U_11
_atom_site_aniso_U_22
_atom_site_aniso_U_33
_atom_site_aniso_U_12
_atom_site_aniso_U_13
_atom_site_aniso_U_23
O2 0.0434(5) 0.0580(6) 0.0288(4) 0.0098(4) 0.0113(4) 0.0042(4)
O3 0.0387(5) 0.0521(5) 0.0296(4) 0.0110(4) 0.0057(3) 0.0014(4)
N2 0.0336(5) 0.0524(6) 0.0238(4) 0.0043(5) 0.0076(4) 0.0021(4)
C10 0.0377(6) 0.0407(7) 0.0293(6) -0.0002(5) 0.0074(5) -0.0011(5)
C13 0.0552(8) 0.0482(7) 0.0300(6) 0.0025(6) 0.0173(5) -0.0016(6)
O4 0.0502(6) 0.0730(7) 0.0564(6) -0.0122(5) 0.0283(5) -0.0101(5)
O1 0.0471(5) 0.0846(8) 0.0405(5) 0.0226(5) 0.0174(4) 0.0038(5)
C3 0.0317(5) 0.0379(6) 0.0256(5) -0.0034(5) 0.0081(4) 0.0007(5)
C6 0.0310(5) 0.0366(6) 0.0293(5) -0.0015(5) 0.0064(4) 0.0001(5)
C9 0.0369(6) 0.0385(6) 0.0247(5) 0.0040(5) 0.0071(4) 0.0039(5)
C4 0.0340(6) 0.0410(7) 0.0256(5) -0.0013(5) 0.0064(4) 0.0026(5)
C14 0.0410(6) 0.0402(7) 0.0367(6) 0.0023(5) 0.0153(5) 0.0034(5)
C5 0.0349(6) 0.0432(6) 0.0262(5) 0.0011(5) 0.0086(4) 0.0001(5)
C11 0.0387(6) 0.0512(7) 0.0318(6) -0.0033(6) 0.0061(5) 0.0018(6)
C0aa 0.0354(6) 0.0527(8) 0.0320(6) 0.0048(6) 0.0104(5) 0.0038(5)
C7 0.0417(6) 0.0435(7) 0.0315(6) 0.0047(6) 0.0021(5) 0.0033(5)
C8 0.0451(8) 0.0580(9) 0.0543(8) 0.0127(7) 0.0058(6) 0.0058(7)
C1 0.0366(6) 0.0569(8) 0.0279(6) 0.0069(6) 0.0059(5) 0.0060(6)
C12 0.0539(8) 0.0544(8) 0.0287(6) -0.0052(7) 0.0057(5) -0.0067(6)
C15 0.0431(7) 0.0691(10) 0.0641(10) -0.0082(7) 0.0135(7) 0.0034(8)

loop_
_atom_type_symbol
_atom_type_scat_dispersion_real
_atom_type_scat_dispersion_imag
_atom_type_scat_Cromer_Mann_a1
_atom_type_scat_Cromer_Mann_a2
_atom_type_scat_Cromer_Mann_a3
_atom_type_scat_Cromer_Mann_a4
_atom_type_scat_Cromer_Mann_b1
_atom_type_scat_Cromer_Mann_b2
_atom_type_scat_Cromer_Mann_b3
_atom_type_scat_Cromer_Mann_b4
_atom_type_scat_Cromer_Mann_c
_atom_type_scat_source
_atom_type_scat_dispersion_source
H 0.00000 0.00000 0.49300 0.32291 0.14019 0.04081 10.51090 26.12570 3.14236 57.79970 0.0030380000826 'International Tables Volume C Table 6.1.1.4 (pp. 500-502)' 'Henke, Gullikson and Davis, At. Data and Nucl. Data Tables, 1993, 54, 2'
C 0.00347 0.00161 2.31000 1.02000 1.58860 0.86500 20.84390 10.20750 0.56870 51.65120 0.215599998832 'International Tables Volume C Table 6.1.1.4 (pp. 500-502)' 'Henke, Gullikson and Davis, At. Data and Nucl. Data Tables, 1993, 54, 2'
O 0.01158 0.00611 3.04850 2.28680 1.54630 0.86700 13.27710 5.70110 0.32390 32.90890 0.250800013542 'International Tables Volume C Table 6.1.1.4 (pp. 500-502)' 'Henke, Gullikson and Davis, At. Data and Nucl. Data Tables, 1993, 54, 2'
N 0.00653 0.00323 12.21260 3.13220 2.01250 1.16630 0.00570 9.89330 28.99750 0.58260 -11.5290002823 'International Tables Volume C Table 6.1.1.4 (pp. 500-502)' 'Henke, Gullikson and Davis, At. Data and Nucl. Data Tables, 1993, 54, 2'

loop_
_geom_angle_atom_site_label_1
_geom_angle_atom_site_label_2
_geom_angle_atom_site_label_3
_geom_angle
_geom_angle_site_symmetry_1
_geom_angle_site_symmetry_3
_geom_angle_publ_flag
C7 O3 C6 115.83(9) . . ?
C0aa N2 C3 111.07(9) . . ?
C14 C10 C9 119.71(11) . . ?
C12 C13 C14 120.00(11) . . ?
C15 O4 C14 118.49(11) . . ?
C4 C3 N2 106.03(10) . . ?
C5 C3 N2 128.00(10) . . ?
C5 C3 C4 125.86(10) . . ?
O3 C6 O2 123.56(10) . . ?
C5 C6 O2 124.90(11) . . ?
C5 C6 O3 111.54(9) . . ?
C4 C9 C10 119.44(10) . . ?
C11 C9 C10 120.01(11) . . ?
C11 C9 C4 120.53(11) . . ?
C9 C4 C3 123.23(10) . . ?
C1 C4 C3 108.00(10) . . ?
C1 C4 C9 128.77(11) . . ?
C13 C14 C10 120.08(11) . . ?
O4 C14 C10 124.31(12) . . ?
O4 C14 C13 115.61(11) . . ?
C6 C5 C3 123.36(10) . . ?
C12 C11 C9 119.25(12) . . ?
O1 C0aa N2 125.65(11) . . ?
C1 C0aa N2 105.82(10) . . ?
C1 C0aa O1 128.53(12) . . ?
C8 C7 O3 107.42(10) . . ?
C0aa C1 C4 108.95(10) . . ?
C11 C12 C13 120.91(12) . . ?

loop_
_geom_bond_atom_site_label_1
_geom_bond_atom_site_label_2
_geom_bond_distance
_geom_bond_site_symmetry_2
_geom_bond_publ_flag
O2 C6 1.2103(14) . ?
O3 C6 1.3429(14) . ?
O3 C7 1.4612(14) . ?
N2 C3 1.3789(14) . ?
N2 C0aa 1.3823(16) . ?
C10 C9 1.3999(16) . ?
C10 C14 1.3873(16) . ?
C13 C14 1.3846(18) . ?
C13 C12 1.3759(19) . ?
O4 C14 1.3700(15) . ?
O4 C15 1.4137(19) . ?
O1 C0aa 1.2198(15) . ?
C3 C4 1.4879(15) . ?
C3 C5 1.3449(16) . ?
C6 C5 1.4634(16) . ?
C9 C4 1.4780(15) . ?
C9 C11 1.3890(17) . ?
C4 C1 1.3351(17) . ?
C11 C12 1.3897(18) . ?
C0aa C1 1.4793(17) . ?
C7 C8 1.4946(18) . ?
